data_4506684
loop_
_publ_author_name
'Han, Jie'
'Yau, Chung-Wah'
'Chan, Chin Wing'
'Mak, Thomas C. W.'

_publ_section_title
;
 Anionic Host Layers Constructed with Guanidinium--Hydrogen Carbonate
 Dimer 2:1 Rosette-Ribbons and Bridging Carboxylate Connectors
;
_journal_issue 9
_journal_name_full 'Crystal Growth &amp; Design'
_journal_page_first 4457
_journal_paper_doi 10.1021/cg3006184
_journal_volume 12
_journal_year 2012
_chemical_formula_moiety '[(C4H9)4N]4[CN3H6]8(HCO3)6[C8H10O4]3(H2O)8'
_chemical_formula_sum 'C51 H122 N14 O19'
_chemical_formula_weight 1235.63
_chemical_name_systematic
; 
 ? 
;
_space_group_IT_number 2
_symmetry_cell_setting triclinic
_symmetry_space_group_name_Hall '-P 1'
_symmetry_space_group_name_H-M 'P -1'
_atom_sites_solution_hydrogens geom
_atom_sites_solution_primary direct
_atom_sites_solution_secondary difmap
_audit_creation_method SHELXL-97
_cell_angle_alpha 77.353(2)
_cell_angle_beta 74.650(2)
_cell_angle_gamma 74.333(2)
_cell_formula_units_Z 2
_cell_length_a 12.8302(10)
_cell_length_b 13.7334(11)
_cell_length_c 22.2613(18)
_cell_measurement_temperature 296(2)
_cell_volume 3595.8(5)
_computing_structure_refinement 'SHELXL-97 (Sheldrick, 1997)'
_computing_structure_solution 'SHELXS-97 (Sheldrick, 1990)'
_diffrn_ambient_temperature 296(2)
_diffrn_measured_fraction_theta_full 0.998
_diffrn_measured_fraction_theta_max 0.998
_diffrn_radiation_monochromator graphite
_diffrn_radiation_source 'fine-focus sealed tube'
_diffrn_radiation_type MoK\a
_diffrn_radiation_wavelength 0.71073
_diffrn_reflns_av_R_equivalents 0.0969
_diffrn_reflns_av_sigmaI/netI 0.0806
_diffrn_reflns_limit_h_max 15
_diffrn_reflns_limit_h_min -15
_diffrn_reflns_limit_k_max 16
_diffrn_reflns_limit_k_min -16
_diffrn_reflns_limit_l_max 26
_diffrn_reflns_limit_l_min -26
_diffrn_reflns_number 58247
_diffrn_reflns_theta_full 25.10
_diffrn_reflns_theta_max 25.10
_diffrn_reflns_theta_min 1.56
_exptl_absorpt_coefficient_mu 0.086
_exptl_absorpt_correction_T_max 0.9829
_exptl_absorpt_correction_T_min 0.9729
_exptl_absorpt_correction_type multi-scan
_exptl_crystal_colour Colorless
_exptl_crystal_density_diffrn 1.141
_exptl_crystal_density_method 'not measured'
_exptl_crystal_description BLOCK
_exptl_crystal_F_000 1356
_exptl_crystal_size_max 0.32
_exptl_crystal_size_mid 0.21
_exptl_crystal_size_min 0.20
_refine_diff_density_max 0.410
_refine_diff_density_min -0.358
_refine_diff_density_rms 0.044
_refine_ls_extinction_method none
_refine_ls_goodness_of_fit_ref 0.954
_refine_ls_hydrogen_treatment mixed
_refine_ls_matrix_type full
_refine_ls_number_parameters 778
_refine_ls_number_reflns 12803
_refine_ls_number_restraints 78
_refine_ls_restrained_S_all 0.976
_refine_ls_R_factor_all 0.1724
_refine_ls_R_factor_gt 0.0761
_refine_ls_shift/su_max 0.001
_refine_ls_shift/su_mean 0.000
_refine_ls_structure_factor_coef Fsqd
_refine_ls_weighting_details 'calc w=1/[\s^2^(Fo^2^)+(0.1341P)^2^+0.0000P] where P=(Fo^2^+2Fc^2^)/3'
_refine_ls_weighting_scheme calc
_refine_ls_wR_factor_gt 0.2098
_refine_ls_wR_factor_ref 0.2478
_reflns_number_gt 5538
_reflns_number_total 12803
_reflns_threshold_expression >2sigma(I)
_cod_data_source_file cg3006184_si_001.cif
_cod_data_source_block complex2
_cod_depositor_comments
;
The following automatic conversions were performed:

'_symmetry_cell_setting' value 'Triclinic' changed to 'triclinic'
according to /home/saulius/struct/CIF-dictionaries/cif_core.dic
dictionary named 'cif_core.dic' version 2.4.2 from 2011-04-26.

Automatic conversion script
Id: cif_fix_values 1891 2012-01-12 08:04:46Z andrius 
;
_cod_original_sg_symbol_H-M P-1
_cod_database_code 4506684

loop_
_symmetry_equiv_pos_as_xyz
'x, y, z'
'-x, -y, -z'

loop_
_atom_site_label
_atom_site_type_symbol
_atom_site_fract_x
_atom_site_fract_y
_atom_site_fract_z
_atom_site_U_iso_or_equiv
_atom_site_adp_type
_atom_site_occupancy
_atom_site_symmetry_multiplicity
_atom_site_calc_flag
_atom_site_refinement_flags
_atom_site_disorder_assembly
_atom_site_disorder_group
C1 C 0.8478(4) 0.5879(3) 0.92915(19) 0.0888(12) Uani 1 1 d . . .
H1 H 0.9233 0.5612 0.9063 0.107 Uiso 1 1 calc R . .
C2 C 0.8074(4) 0.4945(4) 0.9698(2) 0.1004(14) Uani 1 1 d . . .
H2A H 0.8656 0.4512 0.9903 0.120 Uiso 1 1 calc R . .
H2B H 0.7929 0.4552 0.9428 0.120 Uiso 1 1 calc R . .
C3 C 0.7015(4) 0.5237(3) 1.02044(19) 0.0876(12) Uani 1 1 d . . .
H3A H 0.6410 0.5621 1.0003 0.105 Uiso 1 1 calc R . .
H3B H 0.6809 0.4622 1.0462 0.105 Uiso 1 1 calc R . .
C4 C 0.7222(3) 0.5885(3) 1.06196(17) 0.0722(10) Uani 1 1 d D . .
H4 H 0.7872 0.5476 1.0782 0.087 Uiso 1 1 calc R . .
C5 C 0.7564(3) 0.6814(3) 1.02250(18) 0.0738(10) Uani 1 1 d D . .
H5A H 0.7696 0.7216 1.0494 0.089 Uiso 1 1 calc R . .
H5B H 0.6963 0.7227 1.0029 0.089 Uiso 1 1 calc R . .
C6 C 0.8599(3) 0.6568(3) 0.97170(19) 0.0867(12) Uani 1 1 d . . .
H6A H 0.9221 0.6227 0.9913 0.104 Uiso 1 1 calc R . .
H6B H 0.8757 0.7201 0.9460 0.104 Uiso 1 1 calc R . .
C7 C 0.7833(4) 0.6441(5) 0.8788(2) 0.0929(13) Uani 1 1 d . . .
C8 C 0.6271(3) 0.6065(4) 1.12111(17) 0.0691(10) Uani 1 1 d . . .
O1 O 0.5913(2) 0.5293(2) 1.15164(12) 0.0863(8) Uani 1 1 d . . .
O2 O 0.5973(2) 0.6913(2) 1.13896(12) 0.0818(8) Uani 1 1 d . . .
O3 O 0.7917(3) 0.7322(3) 0.85513(15) 0.1150(11) Uani 1 1 d . . .
O4 O 0.7326(4) 0.5962(4) 0.85958(18) 0.1574(17) Uani 1 1 d . . .
C13 C 0.4495(4) 0.8854(4) 0.86475(19) 0.0807(11) Uani 1 1 d . . .
N1 N 0.5503(3) 0.8526(3) 0.87586(18) 0.1025(12) Uani 1 1 d . . .
H1A H 0.5749 0.8881 0.8941 0.123 Uiso 1 1 calc R . .
H1B H 0.5913 0.7958 0.8649 0.123 Uiso 1 1 calc R . .
N2 N 0.4110(3) 0.8293(3) 0.83745(17) 0.1001(11) Uani 1 1 d . . .
H2C H 0.3450 0.8499 0.8307 0.120 Uiso 1 1 calc R . .
H2D H 0.4522 0.7725 0.8266 0.120 Uiso 1 1 calc R . .
N3 N 0.3840(3) 0.9705(3) 0.88025(16) 0.0891(10) Uani 1 1 d . . .
H3C H 0.4058 1.0081 0.8985 0.107 Uiso 1 1 calc R . .
H3D H 0.3189 0.9894 0.8722 0.107 Uiso 1 1 calc R . .
C14 C 0.8225(3) 0.7245(3) 0.6898(2) 0.0764(11) Uani 1 1 d . . .
N4 N 0.8603(3) 0.7731(3) 0.72129(15) 0.0931(11) Uani 1 1 d . . .
H4A H 0.8980 0.8180 0.7013 0.112 Uiso 1 1 calc R . .
H4B H 0.8473 0.7599 0.7618 0.112 Uiso 1 1 calc R . .
N5 N 0.8421(3) 0.7443(3) 0.62812(16) 0.0911(10) Uani 1 1 d . . .
H5C H 0.8798 0.7892 0.6081 0.109 Uiso 1 1 calc R . .
H5D H 0.8173 0.7125 0.6077 0.109 Uiso 1 1 calc R . .
N6 N 0.7672(3) 0.6530(3) 0.71976(16) 0.1007(12) Uani 1 1 d . . .
H6C H 0.7447 0.6202 0.6987 0.121 Uiso 1 1 calc R . .
H6D H 0.7538 0.6392 0.7603 0.121 Uiso 1 1 calc R . .
C15 C 0.8461(3) 0.9242(3) 0.32264(15) 0.0540(8) Uani 1 1 d . . .
N7 N 0.9192(2) 0.9786(2) 0.29150(12) 0.0639(8) Uani 1 1 d . . .
H7A H 0.9278 0.9963 0.2513 0.077 Uiso 1 1 calc R . .
H7B H 0.9584 0.9964 0.3113 0.077 Uiso 1 1 calc R . .
N8 N 0.7860(2) 0.8969(2) 0.29241(13) 0.0694(8) Uani 1 1 d . . .
H8A H 0.7946 0.9146 0.2522 0.083 Uiso 1 1 calc R . .
H8B H 0.7382 0.8613 0.3129 0.083 Uiso 1 1 calc R . .
N9 N 0.8325(2) 0.8976(2) 0.38441(13) 0.0710(8) Uani 1 1 d . . .
H9C H 0.8715 0.9159 0.4042 0.085 Uiso 1 1 calc R . .
H9D H 0.7847 0.8620 0.4049 0.085 Uiso 1 1 calc R . .
C16 C 0.6378(3) 0.7355(3) 0.4164(2) 0.0723(10) Uani 1 1 d . . .
O7 O 0.6331(2) 0.7702(2) 0.36086(13) 0.0886(8) Uani 1 1 d . . .
O8 O 0.5731(2) 0.6726(2) 0.44892(12) 0.0871(8) Uani 1 1 d . . .
O9 O 0.6998(3) 0.7559(2) 0.44525(12) 0.0982(10) Uani 1 1 d . . .
C17 C 0.5149(3) 0.5995(3) 0.30704(17) 0.0575(9) Uani 1 1 d . . .
N10 N 0.5769(2) 0.6648(2) 0.27574(14) 0.0725(8) Uani 1 1 d . . .
H10B H 0.5995 0.6693 0.2355 0.087 Uiso 1 1 calc R . .
H10C H 0.5947 0.7028 0.2956 0.087 Uiso 1 1 calc R . .
N11 N 0.4868(2) 0.5409(2) 0.27788(14) 0.0650(8) Uani 1 1 d . . .
H11E H 0.5087 0.5445 0.2376 0.078 Uiso 1 1 calc R . .
H11F H 0.4463 0.4987 0.2990 0.078 Uiso 1 1 calc R . .
N12 N 0.4798(2) 0.5933(2) 0.36902(15) 0.0753(9) Uani 1 1 d . . .
H12A H 0.4391 0.5511 0.3896 0.090 Uiso 1 1 calc R . .
H12B H 0.4978 0.6315 0.3887 0.090 Uiso 1 1 calc R . .
C18 C 0.6667(3) 0.6044(3) 0.58866(18) 0.0648(9) Uani 1 1 d . . .
O10 O 0.6693(2) 0.5729(2) 0.64499(13) 0.0796(7) Uani 1 1 d . . .
O11 O 0.7336(2) 0.6645(2) 0.55607(12) 0.0923(9) Uani 1 1 d . . .
O12 O 0.6035(2) 0.5829(2) 0.56051(11) 0.0812(8) Uani 1 1 d . . .
C19 C 0.9779(3) 0.9628(3) 0.59187(18) 0.0651(10) Uani 1 1 d . . .
O13 O 0.9644(2) 0.9365(2) 0.64950(11) 0.0833(8) Uani 1 1 d . . .
O14 O 1.0197(2) 1.0388(2) 0.56167(11) 0.0788(8) Uani 1 1 d . . .
O15 O 0.9503(2) 0.9088(2) 0.55917(11) 0.0878(8) Uani 1 1 d . . .
N13 N 0.1860(2) 0.7270(2) 0.22750(13) 0.0656(8) Uani 1 1 d . . .
C20 C 0.1885(3) 0.6592(3) 0.29212(16) 0.0698(10) Uani 1 1 d . . .
H20A H 0.1739 0.5942 0.2905 0.084 Uiso 1 1 calc R . .
H20B H 0.2629 0.6453 0.2992 0.084 Uiso 1 1 calc R . .
C21 C 0.1079(4) 0.7023(3) 0.34786(18) 0.0854(12) Uani 1 1 d . . .
H21A H 0.0327 0.7124 0.3427 0.102 Uiso 1 1 calc R . .
H21B H 0.1197 0.7685 0.3493 0.102 Uiso 1 1 calc R . .
C22 C 0.1212(4) 0.6318(4) 0.4095(2) 0.1013(14) Uani 1 1 d . . .
H22A H 0.1949 0.6249 0.4159 0.122 Uiso 1 1 calc R . .
H22B H 0.1135 0.5644 0.4072 0.122 Uiso 1 1 calc R . .
C23 C 0.0351(5) 0.6727(5) 0.4651(2) 0.141(2) Uani 1 1 d . . .
H23A H 0.0455 0.6265 0.5034 0.211 Uiso 1 1 calc R . .
H23B H -0.0379 0.6786 0.4592 0.211 Uiso 1 1 calc R . .
H23C H 0.0435 0.7388 0.4680 0.211 Uiso 1 1 calc R . .
C24 C 0.2051(3) 0.8310(3) 0.22795(19) 0.0778(11) Uani 1 1 d . . .
H24A H 0.1458 0.8640 0.2593 0.093 Uiso 1 1 calc R . .
H24B H 0.2003 0.8727 0.1871 0.093 Uiso 1 1 calc R . .
C25 C 0.3157(3) 0.8287(3) 0.2420(2) 0.0877(12) Uani 1 1 d . . .
H25A H 0.3758 0.7993 0.2097 0.105 Uiso 1 1 calc R . .
H25B H 0.3225 0.7858 0.2823 0.105 Uiso 1 1 calc R . .
C26 C 0.3249(5) 0.9364(4) 0.2439(3) 0.1183(17) Uani 1 1 d . . .
H26A H 0.3162 0.9792 0.2038 0.142 Uiso 1 1 calc R . .
H26B H 0.2648 0.9651 0.2765 0.142 Uiso 1 1 calc R . .
C27 C 0.4328(6) 0.9389(5) 0.2566(3) 0.153(2) Uani 1 1 d . . .
H27A H 0.4339 1.0083 0.2572 0.229 Uiso 1 1 calc R . .
H27B H 0.4927 0.9120 0.2240 0.229 Uiso 1 1 calc R . .
H27C H 0.4411 0.8981 0.2967 0.229 Uiso 1 1 calc R . .
C28 C 0.2751(3) 0.6707(3) 0.17951(17) 0.0722(10) Uani 1 1 d . . .
H28A H 0.2601 0.6045 0.1815 0.087 Uiso 1 1 calc R . .
H28B H 0.3459 0.6588 0.1910 0.087 Uiso 1 1 calc R . .
C29 C 0.2847(4) 0.7268(4) 0.1117(2) 0.0939(13) Uani 1 1 d . . .
H29A H 0.2138 0.7406 0.1000 0.113 Uiso 1 1 calc R . .
H29B H 0.3033 0.7919 0.1087 0.113 Uiso 1 1 calc R . .
C30 C 0.3730(4) 0.6636(4) 0.0664(2) 0.1031(15) Uani 1 1 d . . .
H30A H 0.4440 0.6512 0.0777 0.124 Uiso 1 1 calc R . .
H30B H 0.3553 0.5978 0.0705 0.124 Uiso 1 1 calc R . .
C31 C 0.3824(5) 0.7156(4) -0.0008(2) 0.134(2) Uani 1 1 d . . .
H31A H 0.4383 0.6726 -0.0278 0.201 Uiso 1 1 calc R . .
H31B H 0.4024 0.7797 -0.0054 0.201 Uiso 1 1 calc R . .
H31C H 0.3124 0.7276 -0.0123 0.201 Uiso 1 1 calc R . .
C32 C 0.0720(3) 0.7460(3) 0.21312(18) 0.0752(11) Uani 1 1 d . . .
H32A H 0.0169 0.7740 0.2479 0.090 Uiso 1 1 calc R . .
H32B H 0.0685 0.7978 0.1758 0.090 Uiso 1 1 calc R . .
C33 C 0.0408(3) 0.6560(4) 0.2025(2) 0.0903(13) Uani 1 1 d . . .
H33A H 0.0506 0.6009 0.2376 0.108 Uiso 1 1 calc R . .
H33B H 0.0891 0.6324 0.1645 0.108 Uiso 1 1 calc R . .
C34 C -0.0791(4) 0.6826(4) 0.1961(3) 0.1161(16) Uani 1 1 d U . .
H34A H -0.1269 0.7008 0.2357 0.139 Uiso 1 1 calc R . .
H34B H -0.0897 0.7423 0.1639 0.139 Uiso 1 1 calc R . .
C35 C -0.1125(5) 0.6019(6) 0.1803(3) 0.168(3) Uani 1 1 d U . .
H35A H -0.1887 0.6242 0.1769 0.252 Uiso 1 1 calc R . .
H35B H -0.1045 0.5430 0.2126 0.252 Uiso 1 1 calc R . .
H35C H -0.0669 0.5843 0.1407 0.252 Uiso 1 1 calc R . .
N14 N 0.7183(3) 0.2639(3) 0.35604(18) 0.1029(12) Uani 1 1 d . . .
C36 C 0.7067(5) 0.3727(4) 0.3644(3) 0.1136(17) Uani 1 1 d . . .
H36A H 0.6529 0.3855 0.4032 0.136 Uiso 1 1 calc R . .
H36B H 0.6771 0.4185 0.3299 0.136 Uiso 1 1 calc R . .
C37 C 0.8145(6) 0.3997(5) 0.3665(3) 0.140(2) Uani 1 1 d . . .
H37A H 0.8458 0.3533 0.4001 0.169 Uiso 1 1 calc R . .
H37B H 0.8678 0.3904 0.3270 0.169 Uiso 1 1 calc R . .
C38 C 0.7961(7) 0.5013(6) 0.3765(4) 0.179(3) Uani 1 1 d . . .
H38A H 0.7437 0.5100 0.4164 0.215 Uiso 1 1 calc R . .
H38B H 0.7630 0.5474 0.3434 0.215 Uiso 1 1 calc R . .
C39 C 0.9003(7) 0.5299(6) 0.3774(4) 0.186(3) Uani 1 1 d . . .
H39A H 0.8838 0.6007 0.3821 0.279 Uiso 1 1 calc R . .
H39B H 0.9534 0.5194 0.3386 0.279 Uiso 1 1 calc R . .
H39C H 0.9304 0.4880 0.4122 0.279 Uiso 1 1 calc R . .
C40 C 0.7612(5) 0.1881(4) 0.4097(3) 0.1239(18) Uani 1 1 d . . .
H40A H 0.7624 0.1194 0.4045 0.149 Uiso 1 1 calc R . .
H40B H 0.8369 0.1913 0.4071 0.149 Uiso 1 1 calc R . .
C41 C 0.6929(6) 0.2073(6) 0.4739(3) 0.184(3) Uani 1 1 d D . .
H41A H 0.6955 0.2732 0.4818 0.221 Uiso 1 1 calc R . .
H41B H 0.6163 0.2061 0.4775 0.221 Uiso 1 1 calc R . .
C42 C 0.7442(7) 0.1223(6) 0.5191(3) 0.220(4) Uani 1 1 d D . .
H42A H 0.7284 0.0585 0.5163 0.264 Uiso 1 1 calc R . .
H42B H 0.8241 0.1145 0.5086 0.264 Uiso 1 1 calc R . .
C43 C 0.6993(7) 0.1457(8) 0.5829(4) 0.243(5) Uani 1 1 d D . .
H43A H 0.7333 0.0920 0.6120 0.364 Uiso 1 1 calc R . .
H43B H 0.6206 0.1513 0.5935 0.364 Uiso 1 1 calc R . .
H43C H 0.7144 0.2094 0.5853 0.364 Uiso 1 1 calc R . .
C44 C 0.8030(5) 0.2405(4) 0.2963(3) 0.1197(17) Uani 1 1 d . . .
H44A H 0.8735 0.2496 0.2998 0.144 Uiso 1 1 calc R . .
H44B H 0.8127 0.1689 0.2937 0.144 Uiso 1 1 calc R . .
C45 C 0.7765(5) 0.3038(5) 0.2353(3) 0.145(2) Uani 1 1 d D . .
H45A H 0.7693 0.3759 0.2355 0.174 Uiso 1 1 calc R . .
H45B H 0.7075 0.2948 0.2296 0.174 Uiso 1 1 calc R . .
C46 C 0.8724(6) 0.2660(6) 0.1829(3) 0.187(3) Uani 1 1 d DU . .
H46A H 0.9392 0.2816 0.1871 0.225 Uiso 1 1 calc R . .
H46B H 0.8847 0.1922 0.1870 0.225 Uiso 1 1 calc R . .
C47 C 0.8503(7) 0.3136(6) 0.1204(4) 0.201(3) Uani 1 1 d DU . .
H47A H 0.9136 0.2902 0.0884 0.302 Uiso 1 1 calc R . .
H47B H 0.8364 0.3867 0.1166 0.302 Uiso 1 1 calc R . .
H47C H 0.7866 0.2950 0.1152 0.302 Uiso 1 1 calc R . .
C48 C 0.6057(4) 0.2506(4) 0.3548(2) 0.1148(17) Uani 1 1 d . . .
H48A H 0.5560 0.2620 0.3951 0.138 Uiso 1 1 calc R . .
H48B H 0.5767 0.3032 0.3227 0.138 Uiso 1 1 calc R . .
C49 C 0.6033(7) 0.1482(5) 0.3422(4) 0.160(2) Uani 1 1 d D . .
H49A H 0.6410 0.0944 0.3704 0.193 Uiso 1 1 calc R . .
H49B H 0.6430 0.1404 0.2992 0.193 Uiso 1 1 calc R . .
C50 C 0.4865(8) 0.1366(8) 0.3511(5) 0.218(4) Uani 1 1 d DU . .
H50A H 0.4372 0.2033 0.3439 0.262 Uiso 1 1 calc R . .
H50B H 0.4835 0.0957 0.3214 0.262 Uiso 1 1 calc R . .
C51 C 0.4518(13) 0.0856(11) 0.4166(6) 0.336(8) Uani 1 1 d DU . .
H51A H 0.3765 0.0794 0.4238 0.504 Uiso 1 1 calc R . .
H51B H 0.4571 0.1256 0.4456 0.504 Uiso 1 1 calc R . .
H51C H 0.4993 0.0187 0.4228 0.504 Uiso 1 1 calc R . .
C10 C 0.9320(3) 1.0121(4) 0.06311(17) 0.0936(13) Uani 1 1 d DU . .
H10 H 0.8657 1.0542 0.0485 0.112 Uiso 0.487(10) 1 calc PR A 1
H10A H 0.8698 0.9928 0.0546 0.112 Uiso 0.513(10) 1 d PR A 2
C9 C 1.0266(8) 1.0664(9) 0.0301(3) 0.087(3) Uani 0.487(10) 1 d PDU . 1
H9A H 1.0119 1.1296 0.0467 0.104 Uiso 0.487(10) 1 calc PR A 1
H9B H 1.0948 1.0234 0.0408 0.104 Uiso 0.487(10) 1 calc PR A 1
C11 C 0.9556(10) 0.9086(5) 0.0416(4) 0.096(3) Uani 0.487(10) 1 d PDU . 1
H11A H 1.0214 0.8632 0.0541 0.115 Uiso 0.487(10) 1 calc PR A 1
H11B H 0.8934 0.8761 0.0595 0.115 Uiso 0.487(10) 1 calc PR A 1
C9' C 0.9397(12) 1.0990(7) 0.0237(3) 0.111(4) Uani 0.513(10) 1 d PDU . 2
H9'C H 0.9962 1.1264 0.0315 0.133 Uiso 0.513(10) 1 calc PR A 2
H9'B H 0.8696 1.1485 0.0319 0.133 Uiso 0.513(10) 1 calc PR A 2
C11' C 1.0309(10) 0.9157(7) 0.0463(3) 0.092(3) Uani 0.513(10) 1 d PDU . 2
H11C H 1.0965 0.9232 0.0570 0.111 Uiso 0.513(10) 1 calc PR A 2
H11D H 1.0107 0.8542 0.0724 0.111 Uiso 0.513(10) 1 calc PR A 2
C12 C 0.9056(3) 1.0063(3) 0.13360(17) 0.0710(10) Uani 1 1 d . A .
O5 O 0.8088(2) 1.0045(2) 0.16344(11) 0.0867(8) Uani 1 1 d . . .
O6 O 0.9814(2) 1.0057(2) 0.15914(11) 0.0814(8) Uani 1 1 d . . .
O1W O 0.8302(3) 0.9163(3) 0.86957(18) 0.1228(12) Uani 1 1 d . . .
H1WA H 0.8188 0.8593 0.8648 0.147 Uiso 1 1 d . . .
H1WB H 0.902(4) 0.934(4) 0.8604 0.147 Uiso 1 1 d . . .
O2W O 0.5251(3) 0.6212(2) 0.83109(17) 0.1168(11) Uani 1 1 d . . .
H2WA H 0.4897 0.5741 0.8365 0.140 Uiso 1 1 d . . .
H2WB H 0.5884 0.6129 0.8398 0.140 Uiso 1 1 d . . .
O3W O 0.6352(3) 0.9656(3) 0.94842(16) 0.1309(12) Uani 1 1 d . . .
H3WA H 0.6970 0.9500 0.9230 0.157 Uiso 1 1 d . . .
H3WB H 0.5781 1.0129 0.9419 0.157 Uiso 1 1 d . . .
O4W O 0.4529(2) 1.1160(2) 0.92765(13) 0.0972(9) Uani 1 1 d . . .
H4WA H 0.4369 1.1764 0.9071 0.117 Uiso 1 1 d . . .
H4WC H 0.4259 1.0915 0.9656 0.117 Uiso 1 1 d . . .
H8O H 0.5831 0.6428 0.4860 0.117 Uiso 1 1 d . . .
H11O H 0.7224 0.6947 0.5198 0.117 Uiso 1 1 d . . .
H15O H 0.9601 0.9262 0.5190 0.117 Uiso 1 1 d . . .

loop_
_atom_site_aniso_label
_atom_site_aniso_U_11
_atom_site_aniso_U_22
_atom_site_aniso_U_33
_atom_site_aniso_U_23
_atom_site_aniso_U_13
_atom_site_aniso_U_12
C1 0.089(3) 0.102(3) 0.068(3) -0.014(3) -0.007(2) -0.018(3)
C2 0.128(4) 0.096(3) 0.078(3) -0.026(3) -0.011(3) -0.028(3)
C3 0.122(4) 0.084(3) 0.066(3) -0.019(2) -0.009(2) -0.044(3)
C4 0.090(3) 0.076(3) 0.055(2) -0.010(2) -0.020(2) -0.023(2)
C5 0.073(2) 0.083(3) 0.071(3) -0.017(2) -0.014(2) -0.025(2)
C6 0.089(3) 0.099(3) 0.073(3) -0.008(2) -0.017(2) -0.029(2)
C7 0.090(3) 0.125(4) 0.060(3) -0.014(3) -0.005(2) -0.029(3)
C8 0.086(3) 0.076(3) 0.054(2) -0.003(2) -0.024(2) -0.030(2)
O1 0.110(2) 0.088(2) 0.0656(17) -0.0051(15) -0.0080(15) -0.0478(17)
O2 0.106(2) 0.0707(19) 0.0662(17) -0.0092(15) -0.0144(14) -0.0207(15)
O3 0.149(3) 0.111(3) 0.073(2) -0.002(2) -0.0270(19) -0.017(2)
O4 0.164(4) 0.240(5) 0.102(3) 0.019(3) -0.055(3) -0.115(4)
C13 0.081(3) 0.093(3) 0.067(3) 0.003(2) -0.014(2) -0.034(3)
N1 0.066(2) 0.115(3) 0.119(3) -0.004(2) -0.027(2) -0.015(2)
N2 0.105(3) 0.112(3) 0.094(3) -0.024(2) -0.031(2) -0.028(2)
N3 0.074(2) 0.097(3) 0.099(3) -0.022(2) -0.0208(19) -0.017(2)
C14 0.083(3) 0.090(3) 0.061(3) 0.003(2) -0.020(2) -0.036(2)
N4 0.117(3) 0.116(3) 0.066(2) 0.005(2) -0.025(2) -0.067(2)
N5 0.111(3) 0.112(3) 0.067(2) -0.005(2) -0.0208(19) -0.059(2)
N6 0.130(3) 0.117(3) 0.076(2) 0.007(2) -0.026(2) -0.078(3)
C15 0.062(2) 0.056(2) 0.043(2) -0.0114(17) -0.0104(16) -0.0091(17)
N7 0.080(2) 0.074(2) 0.0429(16) -0.0064(14) -0.0127(14) -0.0285(17)
N8 0.088(2) 0.080(2) 0.0481(17) -0.0109(15) -0.0150(15) -0.0317(17)
N9 0.087(2) 0.086(2) 0.0472(18) -0.0019(15) -0.0162(15) -0.0363(17)
C16 0.085(3) 0.078(3) 0.064(3) -0.010(2) -0.014(2) -0.037(2)
O7 0.117(2) 0.106(2) 0.0584(18) 0.0072(15) -0.0316(15) -0.0549(18)
O8 0.1005(19) 0.111(2) 0.0678(17) 0.0015(15) -0.0256(15) -0.0593(18)
O9 0.133(2) 0.128(2) 0.0637(17) 0.0124(16) -0.0353(16) -0.087(2)
C17 0.055(2) 0.061(2) 0.054(2) -0.0024(18) -0.0165(17) -0.0115(18)
N10 0.078(2) 0.078(2) 0.069(2) -0.0070(17) -0.0169(16) -0.0334(18)
N11 0.0718(19) 0.0686(19) 0.0613(18) -0.0075(15) -0.0187(15) -0.0250(16)
N12 0.082(2) 0.079(2) 0.073(2) -0.0157(17) -0.0132(17) -0.0337(17)
C18 0.076(2) 0.066(2) 0.055(2) -0.006(2) -0.005(2) -0.033(2)
O10 0.0990(19) 0.0842(18) 0.0608(17) 0.0050(14) -0.0183(14) -0.0417(15)
O11 0.123(2) 0.117(2) 0.0587(16) 0.0095(15) -0.0270(15) -0.0750(19)
O12 0.0966(19) 0.102(2) 0.0604(16) -0.0035(14) -0.0166(14) -0.0554(16)
C19 0.067(2) 0.083(3) 0.058(2) -0.008(2) -0.0224(18) -0.032(2)
O13 0.1024(19) 0.119(2) 0.0411(15) 0.0029(14) -0.0172(13) -0.0579(17)
O14 0.1059(19) 0.0922(19) 0.0553(15) 0.0073(14) -0.0263(13) -0.0571(16)
O15 0.124(2) 0.106(2) 0.0518(15) 0.0051(14) -0.0245(15) -0.0652(18)
N13 0.0595(18) 0.063(2) 0.068(2) -0.0027(16) -0.0219(15) -0.0028(15)
C20 0.066(2) 0.069(2) 0.067(2) 0.004(2) -0.0235(19) -0.0065(19)
C21 0.090(3) 0.081(3) 0.070(3) -0.002(2) -0.015(2) -0.005(2)
C22 0.109(3) 0.108(4) 0.072(3) -0.004(3) -0.023(3) -0.005(3)
C23 0.172(5) 0.152(5) 0.074(3) -0.004(3) -0.015(3) -0.018(4)
C24 0.082(3) 0.071(3) 0.073(3) -0.002(2) -0.021(2) -0.009(2)
C25 0.085(3) 0.088(3) 0.089(3) -0.009(2) -0.019(2) -0.021(2)
C26 0.163(5) 0.098(4) 0.117(4) 0.009(3) -0.060(4) -0.059(3)
C27 0.197(7) 0.160(6) 0.131(5) -0.002(4) -0.050(5) -0.095(5)
C28 0.062(2) 0.079(3) 0.068(2) -0.009(2) -0.0150(19) -0.0045(19)
C29 0.084(3) 0.113(4) 0.077(3) -0.009(3) -0.013(2) -0.018(3)
C30 0.092(3) 0.147(4) 0.077(3) -0.024(3) -0.017(3) -0.035(3)
C31 0.185(6) 0.141(5) 0.069(3) -0.011(3) -0.001(3) -0.056(4)
C32 0.059(2) 0.091(3) 0.069(3) -0.004(2) -0.0251(19) -0.002(2)
C33 0.067(3) 0.114(4) 0.092(3) -0.027(3) -0.026(2) -0.007(2)
C34 0.095(3) 0.155(5) 0.116(4) -0.038(4) -0.033(3) -0.034(3)
C35 0.124(5) 0.238(8) 0.177(6) -0.100(6) -0.047(4) -0.035(5)
N14 0.109(3) 0.088(3) 0.090(3) -0.019(2) -0.031(2) 0.026(2)
C36 0.129(4) 0.091(4) 0.112(4) -0.032(3) -0.044(3) 0.021(3)
C37 0.166(6) 0.104(5) 0.150(6) -0.023(4) -0.061(4) 0.001(4)
C38 0.174(7) 0.159(7) 0.216(9) -0.065(6) -0.046(6) -0.026(6)
C39 0.202(8) 0.182(7) 0.190(8) -0.011(6) -0.066(6) -0.061(6)
C40 0.124(4) 0.116(4) 0.107(4) 0.002(3) -0.036(3) 0.007(3)
C41 0.186(6) 0.220(8) 0.090(4) 0.007(5) -0.040(4) 0.032(6)
C42 0.212(8) 0.272(10) 0.120(6) -0.008(7) -0.066(6) 0.047(7)
C43 0.211(9) 0.289(12) 0.178(9) -0.035(8) -0.070(7) 0.052(8)
C44 0.127(4) 0.090(3) 0.114(4) -0.030(3) -0.003(3) 0.010(3)
C45 0.206(7) 0.116(4) 0.096(4) -0.014(4) -0.027(4) -0.019(4)
C46 0.241(9) 0.168(7) 0.125(5) -0.057(5) -0.003(6) -0.009(6)
C47 0.222(8) 0.175(7) 0.168(7) -0.029(6) 0.014(6) -0.033(6)
C48 0.112(4) 0.116(4) 0.104(4) -0.036(3) -0.033(3) 0.018(3)
C49 0.173(7) 0.136(6) 0.179(7) -0.050(5) -0.059(5) -0.008(5)
C50 0.227(10) 0.209(10) 0.256(11) -0.079(8) -0.085(9) -0.043(8)
C51 0.319(15) 0.263(13) 0.373(17) 0.035(13) -0.059(15) -0.061(11)
C10 0.062(2) 0.160(4) 0.042(2) -0.003(2) -0.0087(18) -0.011(3)
C9 0.127(7) 0.098(7) 0.042(4) -0.022(4) -0.010(5) -0.037(6)
C11 0.137(8) 0.128(6) 0.047(5) 0.012(4) -0.017(5) -0.095(6)
C9' 0.146(9) 0.102(6) 0.050(5) 0.001(4) -0.033(5) 0.030(6)
C11' 0.150(8) 0.087(5) 0.040(4) -0.005(4) -0.030(5) -0.022(5)
C12 0.068(3) 0.089(3) 0.047(2) -0.0020(19) -0.012(2) -0.009(2)
O5 0.0704(17) 0.133(2) 0.0522(15) -0.0031(15) -0.0128(13) -0.0245(16)
O6 0.0703(16) 0.125(2) 0.0466(14) -0.0053(14) -0.0138(13) -0.0244(15)
O1W 0.076(2) 0.112(2) 0.158(3) -0.009(2) 0.0040(19) -0.0214(18)
O2W 0.120(2) 0.098(2) 0.142(3) -0.015(2) -0.021(2) -0.051(2)
O3W 0.085(2) 0.152(3) 0.112(3) -0.002(2) -0.0045(18) 0.012(2)
O4W 0.116(2) 0.0727(18) 0.087(2) -0.0010(15) -0.0158(16) -0.0115(16)

loop_
_atom_type_symbol
_atom_type_description
_atom_type_scat_dispersion_real
_atom_type_scat_dispersion_imag
_atom_type_scat_source
C C 0.0033 0.0016 'International Tables Vol C Tables 4.2.6.8 and 6.1.1.4'
H H 0.0000 0.0000 'International Tables Vol C Tables 4.2.6.8 and 6.1.1.4'
N N 0.0061 0.0033 'International Tables Vol C Tables 4.2.6.8 and 6.1.1.4'
O O 0.0106 0.0060 'International Tables Vol C Tables 4.2.6.8 and 6.1.1.4'

loop_
_geom_angle_atom_site_label_1
_geom_angle_atom_site_label_2
_geom_angle_atom_site_label_3
_geom_angle
_geom_angle_site_symmetry_1
_geom_angle_site_symmetry_3
C7 C1 C2 114.8(4) . .
C7 C1 C6 114.4(4) . .
C2 C1 C6 109.7(3) . .
C1 C2 C3 112.7(4) . .
C4 C3 C2 109.6(3) . .
C5 C4 C3 109.9(3) . .
C5 C4 C8 116.0(3) . .
C3 C4 C8 113.3(3) . .
C4 C5 C6 112.9(3) . .
C5 C6 C1 112.2(3) . .
O3 C7 O4 123.0(5) . .
O3 C7 C1 118.2(5) . .
O4 C7 C1 118.4(5) . .
O2 C8 O1 123.4(4) . .
O2 C8 C4 120.0(4) . .
O1 C8 C4 116.3(4) . .
N3 C13 N1 122.6(4) . .
N3 C13 N2 117.6(4) . .
N1 C13 N2 119.8(5) . .
N5 C14 N4 120.2(4) . .
N5 C14 N6 119.1(4) . .
N4 C14 N6 120.7(4) . .
N7 C15 N8 120.1(3) . .
N7 C15 N9 119.9(3) . .
N8 C15 N9 120.0(3) . .
O7 C16 O9 124.8(4) . .
O7 C16 O8 118.4(3) . .
O9 C16 O8 116.8(4) . .
N11 C17 N10 121.1(3) . .
N11 C17 N12 119.1(3) . .
N10 C17 N12 119.7(3) . .
O10 C18 O12 124.3(3) . .
O10 C18 O11 117.7(3) . .
O12 C18 O11 118.0(3) . .
O13 C19 O14 123.7(3) . .
O13 C19 O15 118.6(3) . .
O14 C19 O15 117.7(3) . .
C28 N13 C24 111.7(3) . .
C28 N13 C32 111.3(3) . .
C24 N13 C32 106.6(3) . .
C28 N13 C20 106.8(3) . .
C24 N13 C20 110.5(3) . .
C32 N13 C20 109.8(3) . .
C21 C20 N13 116.0(3) . .
C20 C21 C22 111.7(3) . .
C21 C22 C23 111.4(4) . .
N13 C24 C25 115.0(3) . .
C24 C25 C26 110.8(4) . .
C27 C26 C25 113.1(5) . .
N13 C28 C29 114.4(3) . .
C30 C29 C28 111.0(4) . .
C31 C30 C29 112.3(4) . .
C33 C32 N13 116.3(3) . .
C32 C33 C34 110.9(4) . .
C35 C34 C33 114.2(5) . .
C36 N14 C44 110.0(4) . .
C36 N14 C48 108.5(4) . .
C44 N14 C48 111.7(4) . .
C36 N14 C40 111.1(4) . .
C44 N14 C40 106.2(4) . .
C48 N14 C40 109.4(4) . .
N14 C36 C37 115.4(4) . .
C38 C37 C36 111.9(6) . .
C37 C38 C39 112.9(7) . .
C41 C40 N14 113.5(4) . .
C42 C41 C40 105.2(6) . .
C43 C42 C41 109.2(7) . .
C45 C44 N14 116.3(4) . .
C44 C45 C46 106.3(5) . .
C47 C46 C45 111.5(6) . .
C49 C48 N14 115.7(5) . .
C48 C49 C50 111.8(6) . .
C51 C50 C49 108.0(10) . .
C9' C10 C12 122.5(5) . .
C9' C10 C11 123.6(6) . .
C12 C10 C11 113.8(5) . .
C9' C10 C9 45.4(5) . .
C12 C10 C9 112.4(4) . .
C11 C10 C9 110.2(5) . .
C9' C10 C11' 115.0(6) . .
C12 C10 C11' 107.0(4) . .
C11 C10 C11' 38.4(4) . .
C9 C10 C11' 79.8(6) . .
C11 C9 C10 115.1(6) 2_775 .
C9 C11 C10 104.6(6) 2_775 .
C10 C9' C11' 112.4(7) . 2_775
C9' C11' C10 114.6(6) 2_775 .
O5 C12 O6 123.3(3) . .
O5 C12 C10 118.6(3) . .
O6 C12 C10 118.1(3) . .

loop_
_geom_bond_atom_site_label_1
_geom_bond_atom_site_label_2
_geom_bond_distance
_geom_bond_site_symmetry_2
C1 C7 1.519(6) .
C1 C2 1.528(6) .
C1 C6 1.538(5) .
C2 C3 1.539(6) .
C3 C4 1.528(5) .
C4 C5 1.483(5) .
C4 C8 1.553(5) .
C5 C6 1.512(5) .
C7 O3 1.230(5) .
C7 O4 1.241(6) .
C8 O2 1.242(4) .
C8 O1 1.257(4) .
C13 N3 1.298(5) .
C13 N1 1.320(5) .
C13 N2 1.332(5) .
C14 N5 1.309(5) .
C14 N4 1.315(5) .
C14 N6 1.324(5) .
C15 N7 1.313(4) .
C15 N8 1.315(4) .
C15 N9 1.320(4) .
C16 O7 1.236(4) .
C16 O9 1.262(4) .
C16 O8 1.324(4) .
C17 N11 1.308(4) .
C17 N10 1.318(4) .
C17 N12 1.324(4) .
C18 O10 1.240(4) .
C18 O12 1.272(4) .
C18 O11 1.317(4) .
C19 O13 1.233(4) .
C19 O14 1.278(4) .
C19 O15 1.311(4) .
N13 C28 1.511(4) .
N13 C24 1.515(5) .
N13 C32 1.521(4) .
N13 C20 1.536(4) .
C20 C21 1.507(5) .
C21 C22 1.518(6) .
C22 C23 1.521(7) .
C24 C25 1.523(5) .
C25 C26 1.524(6) .
C26 C27 1.495(7) .
C28 C29 1.527(5) .
C29 C30 1.516(6) .
C30 C31 1.499(6) .
C32 C33 1.480(5) .
C33 C34 1.519(6) .
C34 C35 1.430(7) .
N14 C36 1.508(6) .
N14 C44 1.512(6) .
N14 C48 1.513(6) .
N14 C40 1.519(6) .
C36 C37 1.540(7) .
C37 C38 1.408(8) .
C38 C39 1.499(9) .
C40 C41 1.502(8) .
C41 C42 1.493(5) .
C42 C43 1.456(5) .
C44 C45 1.511(7) .
C45 C46 1.517(4) .
C46 C47 1.468(5) .
C48 C49 1.503(8) .
C49 C50 1.507(7) .
C50 C51 1.479(8) .
C10 C9' 1.327(8) .
C10 C12 1.504(5) .
C10 C11 1.5279(11) .
C10 C9 1.5310(11) .
C10 C11' 1.602(9) .
C9 C11 1.526(11) 2_775
C11 C9 1.526(11) 2_775
C9' C11' 1.547(9) 2_775
C11' C9' 1.547(9) 2_775
C12 O5 1.248(4) .
C12 O6 1.248(4) .

loop_
_geom_torsion_atom_site_label_1
_geom_torsion_atom_site_label_2
_geom_torsion_atom_site_label_3
_geom_torsion_atom_site_label_4
_geom_torsion
_geom_torsion_site_symmetry_4
C7 C1 C2 C3 -77.5(5) .
C6 C1 C2 C3 53.0(5) .
C1 C2 C3 C4 -57.0(5) .
C2 C3 C4 C5 58.0(5) .
C2 C3 C4 C8 -170.4(4) .
C3 C4 C5 C6 -58.4(4) .
C8 C4 C5 C6 171.4(3) .
C4 C5 C6 C1 55.6(5) .
C7 C1 C6 C5 79.5(5) .
C2 C1 C6 C5 -51.2(5) .
C2 C1 C7 O3 162.2(4) .
C6 C1 C7 O3 34.1(6) .
C2 C1 C7 O4 -24.0(6) .
C6 C1 C7 O4 -152.2(4) .
C5 C4 C8 O2 -12.1(5) .
C3 C4 C8 O2 -140.6(4) .
C5 C4 C8 O1 174.1(3) .
C3 C4 C8 O1 45.6(5) .
C28 N13 C20 C21 178.2(3) .
C24 N13 C20 C21 56.5(4) .
C32 N13 C20 C21 -60.9(4) .
N13 C20 C21 C22 -177.2(3) .
C20 C21 C22 C23 -176.7(4) .
C28 N13 C24 C25 -58.5(4) .
C32 N13 C24 C25 179.7(3) .
C20 N13 C24 C25 60.3(4) .
N13 C24 C25 C26 -177.8(4) .
C24 C25 C26 C27 -179.1(4) .
C24 N13 C28 C29 -59.3(4) .
C32 N13 C28 C29 59.8(4) .
C20 N13 C28 C29 179.7(3) .
N13 C28 C29 C30 -178.0(3) .
C28 C29 C30 C31 178.5(4) .
C28 N13 C32 C33 50.7(4) .
C24 N13 C32 C33 172.8(3) .
C20 N13 C32 C33 -67.4(4) .
N13 C32 C33 C34 173.5(3) .
C32 C33 C34 C35 174.8(5) .
C44 N14 C36 C37 -57.4(6) .
C48 N14 C36 C37 -179.9(4) .
C40 N14 C36 C37 59.9(6) .
N14 C36 C37 C38 -177.9(6) .
C36 C37 C38 C39 -178.8(6) .
C36 N14 C40 C41 54.4(7) .
C44 N14 C40 C41 173.9(5) .
C48 N14 C40 C41 -65.4(6) .
N14 C40 C41 C42 176.9(6) .
C40 C41 C42 C43 168.0(8) .
C36 N14 C44 C45 -62.0(6) .
C48 N14 C44 C45 58.5(6) .
C40 N14 C44 C45 177.7(5) .
N14 C44 C45 C46 -179.7(5) .
C44 C45 C46 C47 173.4(6) .
C36 N14 C48 C49 175.8(5) .
C44 N14 C48 C49 54.4(6) .
C40 N14 C48 C49 -62.9(6) .
N14 C48 C49 C50 171.7(6) .
C48 C49 C50 C51 -93.6(10) .
C9' C10 C9 C11 -55.7(8) 2_775
C12 C10 C9 C11 -169.9(7) 2_775
C11 C10 C9 C11 62.0(10) 2_775
C11' C10 C9 C11 85.8(8) 2_775
C9' C10 C11 C9 -6.6(12) 2_775
C12 C10 C11 C9 176.9(5) 2_775
C9 C10 C11 C9 -55.7(9) 2_775
C11' C10 C11 C9 -95.5(8) 2_775
C12 C10 C9' C11' 179.3(6) 2_775
C11 C10 C9' C11' 3.1(14) 2_775
C9 C10 C9' C11' 88.9(10) 2_775
C11' C10 C9' C11' 46.3(12) 2_775
C9' C10 C11' C9' -47.3(13) 2_775
C12 C10 C11' C9' 172.9(8) 2_775
C11 C10 C11' C9' 65.8(9) 2_775
C9 C10 C11' C9' -76.6(9) 2_775
C9' C10 C12 O5 100.6(9) .
C11 C10 C12 O5 -82.9(7) .
C9 C10 C12 O5 151.0(7) .
C11' C10 C12 O5 -123.3(7) .
C9' C10 C12 O6 -77.8(9) .
C11 C10 C12 O6 98.7(7) .
C9 C10 C12 O6 -27.5(8) .
C11' C10 C12 O6 58.3(7) .
